data_7104114
loop_
_publ_author_name
'Jones, Cameron'
'Stasch, Andreas'
'Woodul, William D'

_publ_section_title
;
 Gallyl lanthanide complexes containing unsupported Ln-Ga (Ln = Sm, Eu,
 Yb or Tm) bonds.
;
_journal_issue 1
_journal_name_full 'Chemical communications (Cambridge, England)'
_journal_page_first 113
_journal_page_last 115
_journal_paper_doi 10.1039/b817933f
_journal_volume 34
_journal_year 2008
_chemical_formula_sum 'C62 H98 Ga N6 O Tm'
_chemical_formula_weight 1182.11
_chemical_name_systematic
;
?
;
_space_group_IT_number 2
_symmetry_cell_setting triclinic
_symmetry_space_group_name_Hall '-P 1'
_symmetry_space_group_name_H-M 'P -1'
_atom_sites_solution_hydrogens geom
_atom_sites_solution_primary direct
_atom_sites_solution_secondary difmap
_audit_creation_method SHELXL-97
_cell_angle_alpha 90.45(3)
_cell_angle_beta 99.45(3)
_cell_angle_gamma 90.31(3)
_cell_formula_units_Z 4
_cell_length_a 16.791(3)
_cell_length_b 19.556(4)
_cell_length_c 20.300(4)
_cell_measurement_temperature 123(2)
_cell_volume 6575(2)
_computing_structure_refinement 'SHELXL-97 (Sheldrick, 1997)'
_computing_structure_solution 'SHELXS-97 (Sheldrick, 1990)'
_diffrn_ambient_temperature 123(2)
_diffrn_measured_fraction_theta_full 0.976
_diffrn_measured_fraction_theta_max 0.976
_diffrn_measurement_device_type 'Bruker X8 CCD'
_diffrn_radiation_monochromator graphite
_diffrn_radiation_source 'fine-focus sealed tube'
_diffrn_radiation_type MoK\a
_diffrn_radiation_wavelength 0.71073
_diffrn_reflns_av_R_equivalents 0.0715
_diffrn_reflns_av_sigmaI/netI 0.0890
_diffrn_reflns_limit_h_max 19
_diffrn_reflns_limit_h_min -19
_diffrn_reflns_limit_k_max 23
_diffrn_reflns_limit_k_min -23
_diffrn_reflns_limit_l_max 24
_diffrn_reflns_limit_l_min -24
_diffrn_reflns_number 71431
_diffrn_reflns_theta_full 25.06
_diffrn_reflns_theta_max 25.06
_diffrn_reflns_theta_min 1.04
_exptl_absorpt_coefficient_mu 1.790
_exptl_absorpt_correction_T_max 0.841
_exptl_absorpt_correction_T_min 0.491
_exptl_absorpt_correction_type multi-scan
_exptl_absorpt_process_details 'SADABS (Scheldrick, 1997)'
_exptl_crystal_colour red
_exptl_crystal_density_diffrn 1.194
_exptl_crystal_density_method 'not measured'
_exptl_crystal_description block
_exptl_crystal_F_000 2480
_exptl_crystal_size_max 0.15
_exptl_crystal_size_mid 0.10
_exptl_crystal_size_min 0.10
_refine_diff_density_max 2.823
_refine_diff_density_min -2.971
_refine_diff_density_rms 0.175
_refine_ls_extinction_method none
_refine_ls_goodness_of_fit_ref 1.057
_refine_ls_hydrogen_treatment constr
_refine_ls_matrix_type full
_refine_ls_number_parameters 1318
_refine_ls_number_reflns 22752
_refine_ls_number_restraints 150
_refine_ls_restrained_S_all 1.058
_refine_ls_R_factor_all 0.1273
_refine_ls_R_factor_gt 0.0853
_refine_ls_shift/su_max 0.000
_refine_ls_shift/su_mean 0.000
_refine_ls_structure_factor_coef Fsqd
_refine_ls_weighting_details 'calc w=1/[\s^2^(Fo^2^)+(0.0835P)^2^+91.2001P] where P=(Fo^2^+2Fc^2^)/3'
_refine_ls_weighting_scheme calc
_refine_ls_wR_factor_gt 0.2011
_refine_ls_wR_factor_ref 0.2228
_reflns_number_gt 15622
_reflns_number_total 22752
_reflns_threshold_expression >2sigma(I)
_cod_data_source_file b817933f.txt
_cod_data_source_block compound8
_cod_original_sg_symbol_H-M P-1
_cod_database_code 7104114

loop_
_symmetry_equiv_pos_as_xyz
'x, y, z'
'-x, -y, -z'

loop_
_atom_site_label
_atom_site_type_symbol
_atom_site_fract_x
_atom_site_fract_y
_atom_site_fract_z
_atom_site_U_iso_or_equiv
_atom_site_adp_type
_atom_site_occupancy
_atom_site_symmetry_multiplicity
_atom_site_calc_flag
_atom_site_refinement_flags
_atom_site_disorder_assembly
_atom_site_disorder_group
Tm1 Tm 0.82992(3) 0.47798(2) 0.29773(2) 0.03068(15) Uani 1 1 d . . .
Ga1 Ga 0.69071(7) 0.38947(6) 0.24039(6) 0.0325(3) Uani 1 1 d . . .
O1 O 0.6295(10) 0.0114(9) 0.1389(8) 0.055(4) Uiso 0.50 1 d PD . .
N1 N 0.5783(5) 0.3890(5) 0.2462(5) 0.039(2) Uani 1 1 d . . .
C1 C 0.5368(7) 0.3367(7) 0.2073(7) 0.050(3) Uani 1 1 d . . .
H1 H 0.4801 0.3302 0.2032 0.060 Uiso 1 1 calc R . .
Tm2 Tm 0.32964(3) 0.02045(2) 0.29934(3) 0.03154(15) Uani 1 1 d . . .
Ga2 Ga 0.19185(7) 0.10874(6) 0.24255(6) 0.0327(3) Uani 1 1 d . . .
O2 O 1.1260(14) 0.4810(12) 0.1344(12) 0.091(7) Uiso 0.50 1 d PD . .
N2 N 0.6655(5) 0.3106(4) 0.1852(5) 0.039(2) Uani 1 1 d . . .
C2 C 0.5839(7) 0.2962(7) 0.1761(6) 0.050(3) Uani 1 1 d . . .
H2 H 0.5616 0.2590 0.1486 0.060 Uiso 1 1 calc R . .
O3 O 0.566(3) 0.7934(15) 0.1637(15) 0.206(19) Uiso 0.50 1 d PD . .
N3 N 0.8007(6) 0.5840(5) 0.2765(6) 0.050(3) Uani 1 1 d . . .
C3 C 0.5301(6) 0.4378(6) 0.2741(6) 0.038(3) Uani 1 1 d . . .
O4 O 0.064(3) -0.2708(18) 0.1485(17) 0.214(17) Uiso 0.50 1 d PDU . .
N4 N 0.7927(5) 0.4988(4) 0.3934(4) 0.033(2) Uani 1 1 d . . .
C4 C 0.5258(7) 0.4366(5) 0.3421(7) 0.042(3) Uani 1 1 d . . .
N5 N 0.9741(6) 0.5060(5) 0.3378(5) 0.040(2) Uani 1 1 d . . .
C5 C 0.4730(8) 0.4841(7) 0.3656(7) 0.055(4) Uani 1 1 d . . .
H5 H 0.4682 0.4840 0.4116 0.066 Uiso 1 1 calc R . .
N6 N 0.9155(6) 0.3999(5) 0.2402(6) 0.057(3) Uani 1 1 d . . .
C6 C 0.4292(9) 0.5296(7) 0.3246(10) 0.077(5) Uani 1 1 d . . .
H6 H 0.3951 0.5612 0.3421 0.092 Uiso 1 1 calc R . .
N7 N 0.0804(5) 0.1084(4) 0.2493(5) 0.036(2) Uani 1 1 d . . .
C7 C 0.4345(10) 0.5299(8) 0.2562(10) 0.088(6) Uani 1 1 d . . .
H7 H 0.4033 0.5617 0.2278 0.106 Uiso 1 1 calc R . .
N8 N 0.1656(5) 0.1867(4) 0.1855(5) 0.033(2) Uani 1 1 d . . .
C8 C 0.4825(8) 0.4862(7) 0.2299(8) 0.065(4) Uani 1 1 d . . .
N9 N 0.2925(5) 0.0020(4) 0.3944(4) 0.031(2) Uani 1 1 d . . .
C9 C 0.5760(7) 0.3875(6) 0.3892(6) 0.041(3) Uani 1 1 d . . .
H9 H 0.6312 0.3871 0.3769 0.050 Uiso 1 1 calc R . .
N10 N 0.2969(6) -0.0848(5) 0.2806(5) 0.044(2) Uani 1 1 d . . .
C10 C 0.5422(8) 0.3143(6) 0.3785(7) 0.056(4) Uani 1 1 d . . .
H10A H 0.5780 0.2827 0.4064 0.084 Uiso 1 1 calc R . .
H10B H 0.5390 0.3012 0.3314 0.084 Uiso 1 1 calc R . .
H10C H 0.4882 0.3123 0.3908 0.084 Uiso 1 1 calc R . .
N11 N 0.4737(5) -0.0073(5) 0.3383(5) 0.035(2) Uani 1 1 d . . .
C11 C 0.5863(9) 0.4059(8) 0.4626(7) 0.067(4) Uani 1 1 d . . .
H11A H 0.5333 0.4069 0.4769 0.100 Uiso 1 1 calc R . .
H11B H 0.6119 0.4511 0.4700 0.100 Uiso 1 1 calc R . .
H11C H 0.6203 0.3718 0.4885 0.100 Uiso 1 1 calc R . .
N12 N 0.4148(6) 0.0954(5) 0.2389(6) 0.051(3) Uani 1 1 d . . .
C12 C 0.4938(10) 0.4922(10) 0.1595(9) 0.088(5) Uani 1 1 d DU . .
H12 H 0.5339 0.4578 0.1491 0.106 Uiso 1 1 calc R . .
C13 C 0.4181(11) 0.4870(11) 0.1098(9) 0.113(8) Uani 1 1 d D . .
H13A H 0.3720 0.4996 0.1312 0.169 Uiso 1 1 calc R . .
H13B H 0.4111 0.4399 0.0928 0.169 Uiso 1 1 calc R . .
H13C H 0.4215 0.5180 0.0727 0.169 Uiso 1 1 calc R . .
C14 C 0.5213(19) 0.5632(11) 0.1459(16) 0.188(13) Uani 1 1 d DU . .
H14A H 0.5611 0.5608 0.1156 0.282 Uiso 1 1 calc R . .
H14B H 0.5460 0.5852 0.1879 0.282 Uiso 1 1 calc R . .
H14C H 0.4748 0.5900 0.1252 0.282 Uiso 1 1 calc R . .
C15 C 0.7146(7) 0.2706(6) 0.1477(5) 0.035(3) Uani 1 1 d . . .
C16 C 0.7589(7) 0.2149(5) 0.1770(6) 0.037(3) Uani 1 1 d . . .
C17 C 0.8076(8) 0.1777(7) 0.1406(7) 0.050(3) Uani 1 1 d . . .
H17 H 0.8372 0.1400 0.1610 0.060 Uiso 1 1 calc R . .
C18 C 0.8137(9) 0.1943(8) 0.0762(7) 0.065(4) Uani 1 1 d . . .
H18 H 0.8470 0.1687 0.0517 0.078 Uiso 1 1 calc R . .
C19 C 0.7699(10) 0.2492(7) 0.0482(7) 0.063(4) Uani 1 1 d . . .
H19 H 0.7731 0.2605 0.0033 0.075 Uiso 1 1 calc R . .
C20 C 0.7216(9) 0.2888(7) 0.0822(7) 0.060(4) Uani 1 1 d . . .
C21 C 0.7517(8) 0.1940(7) 0.2487(7) 0.057(4) Uani 1 1 d . . .
H21 H 0.7463 0.2374 0.2740 0.069 Uiso 1 1 calc R . .
C22 C 0.6766(11) 0.1527(10) 0.2515(9) 0.091(5) Uani 1 1 d U . .
H22A H 0.6290 0.1796 0.2334 0.137 Uiso 1 1 calc R . .
H22B H 0.6742 0.1409 0.2980 0.137 Uiso 1 1 calc R . .
H22C H 0.6776 0.1108 0.2250 0.137 Uiso 1 1 calc R . .
C23 C 0.8268(7) 0.1571(6) 0.2861(6) 0.044(3) Uani 1 1 d . . .
H23A H 0.8330 0.1131 0.2642 0.066 Uiso 1 1 calc R . .
H23B H 0.8200 0.1494 0.3325 0.066 Uiso 1 1 calc R . .
H23C H 0.8749 0.1854 0.2853 0.066 Uiso 1 1 calc R . .
C24 C 0.6727(13) 0.3501(9) 0.0477(8) 0.092(6) Uani 1 1 d . . .
H24 H 0.6577 0.3809 0.0832 0.110 Uiso 1 1 calc R . .
C25 C 0.5944(12) 0.3247(10) 0.0032(10) 0.095(6) Uani 1 1 d U . .
H25A H 0.6076 0.2894 -0.0277 0.143 Uiso 1 1 calc R . .
H25B H 0.5681 0.3631 -0.0222 0.143 Uiso 1 1 calc R . .
H25C H 0.5579 0.3055 0.0314 0.143 Uiso 1 1 calc R . .
C26 C 0.7248(11) 0.3917(9) 0.0055(9) 0.090(5) Uani 1 1 d U . .
H26A H 0.7743 0.4074 0.0342 0.136 Uiso 1 1 calc R . .
H26B H 0.6942 0.4312 -0.0138 0.136 Uiso 1 1 calc R . .
H26C H 0.7388 0.3626 -0.0303 0.136 Uiso 1 1 calc R . .
C27 C 0.7284(7) 0.5728(5) 0.3057(6) 0.043(3) Uani 1 1 d . . .
H27 H 0.6801 0.5945 0.2855 0.052 Uiso 1 1 calc R . .
C28 C 0.7252(6) 0.5337(5) 0.3594(6) 0.035(3) Uani 1 1 d . . .
H28 H 0.6752 0.5294 0.3752 0.042 Uiso 1 1 calc R . .
C29 C 0.8104(8) 0.6460(5) 0.2441(6) 0.046(3) Uani 1 1 d . . .
C30 C 0.8119(8) 0.6460(7) 0.1741(7) 0.054(3) Uani 1 1 d . . .
C31 C 0.8214(8) 0.7074(7) 0.1430(8) 0.062(4) Uani 1 1 d . . .
H31 H 0.8230 0.7073 0.0964 0.075 Uiso 1 1 calc R . .
C32 C 0.8286(12) 0.7680(8) 0.1767(9) 0.088(6) Uani 1 1 d . . .
H32 H 0.8308 0.8098 0.1536 0.106 Uiso 1 1 calc R . .
C33 C 0.8325(13) 0.7679(8) 0.2462(11) 0.098(6) Uani 1 1 d . . .
H33 H 0.8413 0.8096 0.2707 0.117 Uiso 1 1 calc R . .
C34 C 0.8235(11) 0.7066(7) 0.2799(8) 0.071(4) Uani 1 1 d . . .
C35 C 0.8040(11) 0.5801(8) 0.1345(8) 0.079(5) Uani 1 1 d D . .
H35 H 0.8065 0.5408 0.1660 0.094 Uiso 1 1 calc R . .
C36 C 0.7267(14) 0.5758(17) 0.0859(14) 0.180(12) Uani 1 1 d DU . .
H36A H 0.7201 0.6175 0.0591 0.270 Uiso 1 1 calc R . .
H36B H 0.6813 0.5710 0.1103 0.270 Uiso 1 1 calc R . .
H36C H 0.7281 0.5361 0.0564 0.270 Uiso 1 1 calc R . .
C37 C 0.8702(13) 0.5731(14) 0.0936(12) 0.148(10) Uani 1 1 d DU . .
H37A H 0.8814 0.5246 0.0875 0.221 Uiso 1 1 calc R . .
H37B H 0.9190 0.5961 0.1167 0.221 Uiso 1 1 calc R . .
H37C H 0.8534 0.5942 0.0499 0.221 Uiso 1 1 calc R . .
C38 C 0.8282(11) 0.7089(9) 0.3539(9) 0.081(5) Uani 1 1 d U . .
H38 H 0.8320 0.6605 0.3695 0.097 Uiso 1 1 calc R . .
C39 C 0.7507(13) 0.7371(11) 0.3711(10) 0.106(6) Uani 1 1 d U . .
H39A H 0.7402 0.7820 0.3506 0.159 Uiso 1 1 calc R . .
H39B H 0.7555 0.7417 0.4198 0.159 Uiso 1 1 calc R . .
H39C H 0.7060 0.7059 0.3544 0.159 Uiso 1 1 calc R . .
C40 C 0.9050(13) 0.7458(11) 0.3888(11) 0.110(7) Uani 1 1 d U . .
H40A H 0.9022 0.7944 0.3771 0.165 Uiso 1 1 calc R . .
H40B H 0.9524 0.7254 0.3742 0.165 Uiso 1 1 calc R . .
H40C H 0.9092 0.7412 0.4373 0.165 Uiso 1 1 calc R . .
C41 C 0.7922(6) 0.4789(5) 0.4604(6) 0.034(3) Uani 1 1 d . . .
C42 C 0.8191(7) 0.4140(5) 0.4821(6) 0.037(3) Uani 1 1 d . . .
C43 C 0.8116(8) 0.3937(6) 0.5461(7) 0.049(3) Uani 1 1 d . . .
H43 H 0.8293 0.3493 0.5602 0.059 Uiso 1 1 calc R . .
C44 C 0.7796(7) 0.4351(7) 0.5901(6) 0.049(3) Uani 1 1 d . . .
H44 H 0.7720 0.4192 0.6328 0.059 Uiso 1 1 calc R . .
C45 C 0.7590(7) 0.5010(7) 0.5696(7) 0.053(4) Uani 1 1 d . . .
H45 H 0.7398 0.5315 0.6000 0.064 Uiso 1 1 calc R . .
C46 C 0.7656(6) 0.5242(6) 0.5051(6) 0.038(3) Uani 1 1 d . . .
C47 C 0.8543(7) 0.3629(5) 0.4377(6) 0.041(3) Uani 1 1 d . . .
H47 H 0.8661 0.3882 0.3978 0.049 Uiso 1 1 calc R . .
C48 C 0.7932(8) 0.3068(6) 0.4129(7) 0.050(3) Uani 1 1 d . . .
H48A H 0.7727 0.2867 0.4509 0.076 Uiso 1 1 calc R . .
H48B H 0.8193 0.2713 0.3898 0.076 Uiso 1 1 calc R . .
H48C H 0.7483 0.3263 0.3820 0.076 Uiso 1 1 calc R . .
C49 C 0.9337(8) 0.3309(6) 0.4719(6) 0.049(3) Uani 1 1 d . . .
H49A H 0.9708 0.3671 0.4916 0.074 Uiso 1 1 calc R . .
H49B H 0.9582 0.3052 0.4388 0.074 Uiso 1 1 calc R . .
H49C H 0.9226 0.2999 0.5070 0.074 Uiso 1 1 calc R . .
C50 C 0.7510(7) 0.5994(6) 0.4923(7) 0.044(3) Uani 1 1 d . . .
H50 H 0.7603 0.6088 0.4458 0.053 Uiso 1 1 calc R . .
C51 C 0.6622(8) 0.6208(7) 0.4969(8) 0.063(4) Uani 1 1 d . . .
H51A H 0.6247 0.5963 0.4625 0.095 Uiso 1 1 calc R . .
H51B H 0.6563 0.6702 0.4900 0.095 Uiso 1 1 calc R . .
H51C H 0.6500 0.6092 0.5411 0.095 Uiso 1 1 calc R . .
C52 C 0.8118(8) 0.6425(6) 0.5402(7) 0.057(4) Uani 1 1 d . . .
H52A H 0.8033 0.6349 0.5862 0.085 Uiso 1 1 calc R . .
H52B H 0.8041 0.6910 0.5293 0.085 Uiso 1 1 calc R . .
H52C H 0.8668 0.6291 0.5356 0.085 Uiso 1 1 calc R . .
C53 C 0.9911(8) 0.5105(7) 0.4109(6) 0.051(3) Uani 1 1 d . . .
H53A H 0.9725 0.4685 0.4299 0.077 Uiso 1 1 calc R . .
H53B H 0.9628 0.5498 0.4261 0.077 Uiso 1 1 calc R . .
H53C H 1.0493 0.5160 0.4257 0.077 Uiso 1 1 calc R . .
C54 C 0.9920(8) 0.5737(7) 0.3119(8) 0.063(4) Uani 1 1 d . . .
H54A H 1.0493 0.5845 0.3258 0.095 Uiso 1 1 calc R . .
H54B H 0.9592 0.6085 0.3296 0.095 Uiso 1 1 calc R . .
H54C H 0.9792 0.5730 0.2630 0.095 Uiso 1 1 calc R . .
C55 C 1.0285(8) 0.4553(8) 0.3150(7) 0.059(4) Uani 1 1 d . . .
H55A H 1.0341 0.4159 0.3456 0.071 Uiso 1 1 calc R . .
H55B H 1.0826 0.4761 0.3163 0.071 Uiso 1 1 calc R . .
C56 C 0.9976(8) 0.4310(8) 0.2462(8) 0.070(5) Uani 1 1 d . . .
H56A H 1.0353 0.3968 0.2328 0.084 Uiso 1 1 calc R . .
H56B H 0.9957 0.4700 0.2151 0.084 Uiso 1 1 calc R . .
C57 C 0.8839(10) 0.3915(8) 0.1666(7) 0.069(4) Uani 1 1 d . . .
H57A H 0.9139 0.3552 0.1481 0.104 Uiso 1 1 calc R . .
H57B H 0.8908 0.4346 0.1438 0.104 Uiso 1 1 calc R . .
H57C H 0.8265 0.3793 0.1602 0.104 Uiso 1 1 calc R . .
C58 C 0.9162(9) 0.3304(7) 0.2703(7) 0.058(4) Uani 1 1 d . . .
H58A H 0.9444 0.2986 0.2447 0.087 Uiso 1 1 calc R . .
H58B H 0.8606 0.3145 0.2693 0.087 Uiso 1 1 calc R . .
H58C H 0.9441 0.3325 0.3166 0.087 Uiso 1 1 calc R . .
C59 C 0.0385(7) 0.1587(7) 0.2100(6) 0.050(3) Uani 1 1 d . . .
H59 H -0.0183 0.1638 0.2062 0.060 Uiso 1 1 calc R . .
C60 C 0.0844(8) 0.2006(7) 0.1772(7) 0.055(3) Uani 1 1 d . . .
H60 H 0.0613 0.2371 0.1502 0.066 Uiso 1 1 calc R . .
C61 C 0.0307(7) 0.0599(6) 0.2776(7) 0.045(3) Uani 1 1 d . . .
C62 C -0.0118(9) 0.0091(8) 0.2367(8) 0.071(5) Uani 1 1 d . . .
C63 C -0.0625(9) -0.0338(8) 0.2656(10) 0.087(6) Uani 1 1 d . . .
H63 H -0.0927 -0.0678 0.2384 0.105 Uiso 1 1 calc R . .
C64 C -0.0707(10) -0.0296(7) 0.3299(10) 0.083(6) Uani 1 1 d . . .
H64 H -0.1079 -0.0586 0.3471 0.099 Uiso 1 1 calc R . .
C65 C -0.0254(8) 0.0167(6) 0.3706(8) 0.055(4) Uani 1 1 d . . .
H65 H -0.0289 0.0177 0.4168 0.066 Uiso 1 1 calc R . .
C66 C 0.0268(7) 0.0631(5) 0.3457(6) 0.040(3) Uani 1 1 d . . .
C67 C 0.0004(12) -0.0032(10) 0.1641(10) 0.092(5) Uani 1 1 d U . .
H67 H 0.0463 0.0258 0.1545 0.111 Uiso 1 1 calc R . .
C68 C -0.0731(14) 0.0132(12) 0.1162(10) 0.128(9) Uani 1 1 d . . .
H68A H -0.1206 -0.0057 0.1322 0.191 Uiso 1 1 calc R . .
H68B H -0.0691 -0.0067 0.0725 0.191 Uiso 1 1 calc R . .
H68C H -0.0784 0.0630 0.1123 0.191 Uiso 1 1 calc R . .
C69 C 0.0212(13) -0.0812(11) 0.1555(11) 0.114(7) Uani 1 1 d U . .
H69A H -0.0280 -0.1088 0.1532 0.170 Uiso 1 1 calc R . .
H69B H 0.0608 -0.0956 0.1937 0.170 Uiso 1 1 calc R . .
H69C H 0.0437 -0.0874 0.1143 0.170 Uiso 1 1 calc R . .
C70 C 0.0765(7) 0.1140(6) 0.3917(6) 0.043(3) Uani 1 1 d . . .
H70 H 0.1312 0.1154 0.3783 0.052 Uiso 1 1 calc R . .
C71 C 0.0412(8) 0.1868(6) 0.3809(7) 0.055(3) Uani 1 1 d . . .
H71A H -0.0149 0.1867 0.3885 0.082 Uiso 1 1 calc R . .
H71B H 0.0432 0.2012 0.3350 0.082 Uiso 1 1 calc R . .
H71C H 0.0731 0.2188 0.4123 0.082 Uiso 1 1 calc R . .
C72 C 0.0895(9) 0.0974(8) 0.4657(7) 0.063(4) Uani 1 1 d . . .
H72A H 0.0382 0.1015 0.4825 0.095 Uiso 1 1 calc R . .
H72B H 0.1290 0.1294 0.4900 0.095 Uiso 1 1 calc R . .
H72C H 0.1096 0.0506 0.4723 0.095 Uiso 1 1 calc R . .
C73 C 0.2156(6) 0.2265(6) 0.1491(5) 0.036(3) Uani 1 1 d . . .
C74 C 0.2588(7) 0.2820(6) 0.1792(6) 0.037(3) Uani 1 1 d . . .
C75 C 0.3087(7) 0.3194(6) 0.1424(7) 0.049(3) Uani 1 1 d . . .
H75 H 0.3387 0.3575 0.1627 0.059 Uiso 1 1 calc R . .
C76 C 0.3144(9) 0.3019(7) 0.0783(7) 0.059(4) Uani 1 1 d . . .
H76 H 0.3484 0.3271 0.0541 0.071 Uiso 1 1 calc R . .
C77 C 0.2703(9) 0.2472(7) 0.0493(7) 0.062(4) Uani 1 1 d . . .
H77 H 0.2733 0.2355 0.0042 0.075 Uiso 1 1 calc R . .
C78 C 0.2216(8) 0.2086(7) 0.0835(7) 0.054(3) Uani 1 1 d . . .
C79 C 0.2540(6) 0.3034(7) 0.2510(7) 0.061(4) Uani 1 1 d D . .
H79 H 0.2502 0.2599 0.2758 0.073 Uiso 1 1 calc R . .
C80 C 0.3270(6) 0.3404(6) 0.2877(6) 0.046(3) Uani 1 1 d D . .
H80A H 0.3248 0.3886 0.2750 0.069 Uiso 1 1 calc R . .
H80B H 0.3759 0.3197 0.2761 0.069 Uiso 1 1 calc R . .
H80C H 0.3277 0.3368 0.3359 0.069 Uiso 1 1 calc R . .
C81 C 0.1781(8) 0.3412(9) 0.2558(9) 0.088(5) Uani 1 1 d DU . .
H81A H 0.1779 0.3844 0.2316 0.133 Uiso 1 1 calc R . .
H81B H 0.1752 0.3507 0.3028 0.133 Uiso 1 1 calc R . .
H81C H 0.1315 0.3134 0.2360 0.133 Uiso 1 1 calc R . .
C82 C 0.1750(14) 0.1464(9) 0.0502(8) 0.093(6) Uani 1 1 d . . .
H82 H 0.1615 0.1157 0.0861 0.112 Uiso 1 1 calc R . .
C83 C 0.2242(12) 0.1053(9) 0.0061(8) 0.089(6) Uani 1 1 d . . .
H83A H 0.2259 0.1302 -0.0354 0.134 Uiso 1 1 calc R . .
H83B H 0.1987 0.0605 -0.0044 0.134 Uiso 1 1 calc R . .
H83C H 0.2793 0.0992 0.0300 0.134 Uiso 1 1 calc R . .
C84 C 0.0944(11) 0.1706(11) 0.0072(10) 0.100(7) Uani 1 1 d . . .
H84A H 0.0574 0.1863 0.0366 0.150 Uiso 1 1 calc R . .
H84B H 0.0696 0.1324 -0.0206 0.150 Uiso 1 1 calc R . .
H84C H 0.1057 0.2083 -0.0216 0.150 Uiso 1 1 calc R . .
C85 C 0.2236(7) -0.0337(5) 0.3625(6) 0.037(3) Uani 1 1 d . . .
H85 H 0.1746 -0.0294 0.3797 0.044 Uiso 1 1 calc R . .
C86 C 0.2249(7) -0.0739(5) 0.3081(6) 0.041(3) Uani 1 1 d . . .
H86 H 0.1762 -0.0956 0.2876 0.049 Uiso 1 1 calc R . .
C87 C 0.2929(6) 0.0226(5) 0.4617(6) 0.034(3) Uani 1 1 d . . .
C88 C 0.2657(6) -0.0213(6) 0.5100(6) 0.038(3) Uani 1 1 d . . .
C89 C 0.2602(7) 0.0043(7) 0.5716(6) 0.047(3) Uani 1 1 d . . .
H89 H 0.2398 -0.0248 0.6024 0.057 Uiso 1 1 calc R . .
C90 C 0.2825(7) 0.0695(7) 0.5917(6) 0.047(3) Uani 1 1 d . . .
H90 H 0.2763 0.0858 0.6347 0.057 Uiso 1 1 calc R . .
C91 C 0.3144(7) 0.1110(6) 0.5477(6) 0.045(3) Uani 1 1 d . . .
H91 H 0.3320 0.1559 0.5613 0.054 Uiso 1 1 calc R . .
C92 C 0.3212(6) 0.0880(5) 0.4834(5) 0.032(3) Uani 1 1 d . . .
C93 C 0.2497(7) -0.0968(6) 0.4967(7) 0.046(3) Uani 1 1 d . . .
H93 H 0.2575 -0.1063 0.4497 0.055 Uiso 1 1 calc R . .
C94 C 0.3104(8) -0.1405(7) 0.5422(7) 0.054(3) Uani 1 1 d . . .
H94A H 0.3654 -0.1266 0.5377 0.082 Uiso 1 1 calc R . .
H94B H 0.3020 -0.1888 0.5295 0.082 Uiso 1 1 calc R . .
H94C H 0.3027 -0.1341 0.5887 0.082 Uiso 1 1 calc R . .
C95 C 0.1614(8) -0.1173(7) 0.5019(7) 0.055(3) Uani 1 1 d . . .
H95A H 0.1536 -0.1143 0.5487 0.083 Uiso 1 1 calc R . .
H95B H 0.1509 -0.1643 0.4855 0.083 Uiso 1 1 calc R . .
H95C H 0.1240 -0.0862 0.4749 0.083 Uiso 1 1 calc R . .
C96 C 0.3581(7) 0.1376(5) 0.4381(6) 0.037(3) Uani 1 1 d . . .
H96 H 0.3698 0.1110 0.3986 0.045 Uiso 1 1 calc R . .
C97 C 0.4359(8) 0.1700(6) 0.4718(6) 0.046(3) Uani 1 1 d . . .
H97A H 0.4628 0.1923 0.4383 0.070 Uiso 1 1 calc R . .
H97B H 0.4713 0.1347 0.4945 0.070 Uiso 1 1 calc R . .
H97C H 0.4244 0.2040 0.5046 0.070 Uiso 1 1 calc R . .
C98 C 0.2969(8) 0.1934(6) 0.4125(6) 0.050(3) Uani 1 1 d . . .
H98A H 0.2821 0.2187 0.4505 0.075 Uiso 1 1 calc R . .
H98B H 0.2485 0.1722 0.3867 0.075 Uiso 1 1 calc R . .
H98C H 0.3211 0.2249 0.3840 0.075 Uiso 1 1 calc R . .
C99 C 0.3059(8) -0.1479(6) 0.2441(8) 0.057(4) Uani 1 1 d . . .
C100 C 0.3119(9) -0.1487(7) 0.1789(8) 0.060(4) Uani 1 1 d . . .
C101 C 0.3204(9) -0.2121(8) 0.1478(8) 0.068(4) Uani 1 1 d . . .
H101 H 0.3243 -0.2129 0.1017 0.082 Uiso 1 1 calc R . .
C102 C 0.3232(13) -0.2717(9) 0.1808(9) 0.097(6) Uani 1 1 d . . .
H102 H 0.3260 -0.3143 0.1584 0.116 Uiso 1 1 calc R . .
C103 C 0.3218(11) -0.2685(9) 0.2475(9) 0.088(5) Uani 1 1 d U . .
H103 H 0.3270 -0.3103 0.2714 0.105 Uiso 1 1 calc R . .
C104 C 0.3133(13) -0.2083(7) 0.2840(9) 0.088(6) Uani 1 1 d . . .
C105 C 0.3110(10) -0.0831(7) 0.1410(8) 0.079(5) Uani 1 1 d D . .
H105 H 0.3272 -0.0455 0.1743 0.095 Uiso 1 1 calc R . .
C106 C 0.3673(13) -0.0804(12) 0.0908(10) 0.126(8) Uani 1 1 d DU . .
H10D H 0.3455 -0.1088 0.0520 0.189 Uiso 1 1 calc R . .
H10E H 0.4203 -0.0977 0.1110 0.189 Uiso 1 1 calc R . .
H10F H 0.3728 -0.0331 0.0767 0.189 Uiso 1 1 calc R . .
C107 C 0.2273(13) -0.0684(14) 0.1067(13) 0.153(10) Uani 1 1 d DU . .
H10G H 0.1885 -0.0825 0.1352 0.230 Uiso 1 1 calc R . .
H10H H 0.2165 -0.0937 0.0643 0.230 Uiso 1 1 calc R . .
H10I H 0.2219 -0.0192 0.0981 0.230 Uiso 1 1 calc R . .
C108 C 0.3134(13) -0.2102(11) 0.3580(10) 0.100(6) Uani 1 1 d U . .
H108 H 0.3202 -0.1620 0.3748 0.120 Uiso 1 1 calc R . .
C109 C 0.3845(14) -0.2507(11) 0.3947(11) 0.122(7) Uani 1 1 d U . .
H10J H 0.3676 -0.2982 0.3997 0.183 Uiso 1 1 calc R . .
H10K H 0.4024 -0.2302 0.4389 0.183 Uiso 1 1 calc R . .
H10L H 0.4291 -0.2497 0.3690 0.183 Uiso 1 1 calc R . .
C110 C 0.2316(14) -0.2350(11) 0.3710(11) 0.119(7) Uani 1 1 d U . .
H11D H 0.2300 -0.2325 0.4190 0.179 Uiso 1 1 calc R . .
H11E H 0.2229 -0.2824 0.3554 0.179 Uiso 1 1 calc R . .
H11F H 0.1892 -0.2061 0.3469 0.179 Uiso 1 1 calc R . .
C111 C 0.4929(8) -0.0100(6) 0.4119(6) 0.049(3) Uani 1 1 d . . .
H11G H 0.5508 -0.0180 0.4255 0.073 Uiso 1 1 calc R . .
H11H H 0.4622 -0.0473 0.4281 0.073 Uiso 1 1 calc R . .
H11I H 0.4784 0.0335 0.4310 0.073 Uiso 1 1 calc R . .
C112 C 0.4880(8) -0.0776(7) 0.3139(8) 0.063(4) Uani 1 1 d . . .
H11J H 0.5443 -0.0902 0.3293 0.095 Uiso 1 1 calc R . .
H11K H 0.4768 -0.0786 0.2650 0.095 Uiso 1 1 calc R . .
H11L H 0.4521 -0.1100 0.3314 0.095 Uiso 1 1 calc R . .
C113 C 0.5286(7) 0.0426(7) 0.3131(7) 0.055(4) Uani 1 1 d . . .
H11M H 0.5354 0.0834 0.3427 0.066 Uiso 1 1 calc R . .
H11N H 0.5823 0.0216 0.3141 0.066 Uiso 1 1 calc R . .
C114 C 0.4963(8) 0.0638(8) 0.2441(8) 0.066(4) Uani 1 1 d . . .
H11O H 0.4928 0.0234 0.2141 0.079 Uiso 1 1 calc R . .
H11P H 0.5340 0.0971 0.2291 0.079 Uiso 1 1 calc R . .
C115 C 0.4202(9) 0.1648(7) 0.2706(7) 0.062(4) Uani 1 1 d . . .
H11Q H 0.4458 0.1614 0.3174 0.093 Uiso 1 1 calc R . .
H11R H 0.3659 0.1836 0.2682 0.093 Uiso 1 1 calc R . .
H11S H 0.4525 0.1949 0.2469 0.093 Uiso 1 1 calc R . .
C116 C 0.3819(8) 0.1038(7) 0.1661(6) 0.055(3) Uani 1 1 d . . .
H11T H 0.4188 0.1324 0.1454 0.082 Uiso 1 1 calc R . .
H11U H 0.3288 0.1255 0.1612 0.082 Uiso 1 1 calc R . .
H11V H 0.3765 0.0588 0.1441 0.082 Uiso 1 1 calc R . .
C117 C 0.557(2) 0.0930(19) 0.062(2) 0.106(13) Uiso 0.50 1 d PD . .
H11W H 0.5459 0.1139 0.1035 0.159 Uiso 0.50 1 calc PR . .
H11$ H 0.5088 0.0675 0.0405 0.159 Uiso 0.50 1 calc PR . .
H11 H 0.5696 0.1288 0.0318 0.159 Uiso 0.50 1 calc PR . .
C118 C 0.6267(19) 0.0450(16) 0.0770(12) 0.085(10) Uiso 0.50 1 d PD . .
H3 H 0.6230 0.0103 0.0408 0.102 Uiso 0.50 1 calc PR . .
H4 H 0.6775 0.0711 0.0776 0.102 Uiso 0.50 1 calc PR . .
C119 C 0.6984(14) -0.0305(14) 0.1539(12) 0.066(8) Uiso 0.50 1 d PD . .
H8 H 0.7475 -0.0030 0.1516 0.079 Uiso 0.50 1 calc PR . .
H13 H 0.6955 -0.0677 0.1202 0.079 Uiso 0.50 1 calc PR . .
C120 C 0.704(2) -0.0607(17) 0.2218(13) 0.079(9) Uiso 0.50 1 d PD . .
H12A H 0.6985 -0.0244 0.2543 0.119 Uiso 0.50 1 calc PR . .
H12B H 0.7567 -0.0828 0.2340 0.119 Uiso 0.50 1 calc PR . .
H12C H 0.6610 -0.0947 0.2217 0.119 Uiso 0.50 1 calc PR . .
C121 C 1.202(2) 0.557(2) 0.2192(16) 0.111(13) Uiso 0.50 1 d PD . .
H12D H 1.1630 0.5907 0.2310 0.166 Uiso 0.50 1 calc PR . .
H12E H 1.2560 0.5772 0.2271 0.166 Uiso 0.50 1 calc PR . .
H12F H 1.2004 0.5164 0.2468 0.166 Uiso 0.50 1 calc PR . .
C122 C 1.179(2) 0.5378(18) 0.1472(16) 0.121(15) Uiso 0.50 1 d PD . .
H12G H 1.1537 0.5777 0.1225 0.145 Uiso 0.50 1 calc PR . .
H12H H 1.2292 0.5274 0.1293 0.145 Uiso 0.50 1 calc PR . .
C123 C 1.122(3) 0.439(2) 0.0769(18) 0.144(19) Uiso 0.50 1 d PD . .
H12I H 1.1750 0.4165 0.0795 0.173 Uiso 0.50 1 calc PR . .
H12J H 1.1160 0.4696 0.0379 0.173 Uiso 0.50 1 calc PR . .
C124 C 1.059(2) 0.3839(18) 0.0607(19) 0.101(12) Uiso 0.50 1 d PD . .
H12K H 1.0517 0.3603 0.1018 0.152 Uiso 0.50 1 calc PR . .
H12L H 1.0763 0.3509 0.0294 0.152 Uiso 0.50 1 calc PR . .
H12M H 1.0077 0.4044 0.0404 0.152 Uiso 0.50 1 calc PR . .
C125 C 0.582(3) 0.740(2) 0.2103(18) 0.146(19) Uiso 0.50 1 d PD . .
H12N H 0.6408 0.7388 0.2273 0.175 Uiso 0.50 1 calc PR . .
H12O H 0.5665 0.6956 0.1876 0.175 Uiso 0.50 1 calc PR . .
C126 C 0.537(2) 0.7488(18) 0.2674(15) 0.094(11) Uiso 0.50 1 d PD . .
H12P H 0.5754 0.7622 0.3075 0.141 Uiso 0.50 1 calc PR . .
H12Q H 0.5110 0.7056 0.2756 0.141 Uiso 0.50 1 calc PR . .
H12R H 0.4966 0.7844 0.2568 0.141 Uiso 0.50 1 calc PR . .
C127 C 0.589(3) 0.781(3) 0.1006(17) 0.18(2) Uiso 0.50 1 d PD . .
H12S H 0.5771 0.7323 0.0875 0.212 Uiso 0.50 1 calc PR . .
H12T H 0.6475 0.7886 0.1038 0.212 Uiso 0.50 1 calc PR . .
C128 C 0.544(4) 0.826(3) 0.0483(17) 0.19(3) Uiso 0.50 1 d PD . .
H12U H 0.4903 0.8355 0.0586 0.288 Uiso 0.50 1 calc PR . .
H12V H 0.5395 0.8038 0.0045 0.288 Uiso 0.50 1 calc PR . .
H12W H 0.5740 0.8695 0.0477 0.288 Uiso 0.50 1 calc PR . .
C129 C 0.077(3) -0.295(2) 0.2147(18) 0.153(18) Uiso 0.50 1 d PDU . .
H10 H 0.1354 -0.3002 0.2306 0.184 Uiso 0.50 1 calc PR . .
H14 H 0.0513 -0.3410 0.2157 0.184 Uiso 0.50 1 calc PR . .
C130 C 0.042(3) -0.248(2) 0.2602(18) 0.137(17) Uiso 0.50 1 d PDU . .
H13D H 0.0453 -0.2006 0.2446 0.205 Uiso 0.50 1 calc PR . .
H13E H 0.0719 -0.2513 0.3056 0.205 Uiso 0.50 1 calc PR . .
H13F H -0.0150 -0.2597 0.2602 0.205 Uiso 0.50 1 calc PR . .
C131 C 0.089(3) -0.315(3) 0.100(2) 0.26(3) Uiso 0.50 1 d PDU . .
H13G H 0.0990 -0.3614 0.1198 0.307 Uiso 0.50 1 calc PR . .
H13H H 0.1408 -0.2981 0.0887 0.307 Uiso 0.50 1 calc PR . .
C132 C 0.027(4) -0.320(3) 0.039(2) 0.21(3) Uiso 0.50 1 d PDU . .
H13I H -0.0267 -0.3244 0.0514 0.312 Uiso 0.50 1 calc PR . .
H13J H 0.0377 -0.3596 0.0121 0.312 Uiso 0.50 1 calc PR . .
H13K H 0.0290 -0.2781 0.0125 0.312 Uiso 0.50 1 calc PR . .

loop_
_atom_site_aniso_label
_atom_site_aniso_U_11
_atom_site_aniso_U_22
_atom_site_aniso_U_33
_atom_site_aniso_U_23
_atom_site_aniso_U_13
_atom_site_aniso_U_12
Tm1 0.0313(3) 0.0225(2) 0.0430(3) -0.0009(2) 0.0203(2) -0.00159(19)
Ga1 0.0307(6) 0.0260(6) 0.0439(7) 0.0000(5) 0.0152(6) 0.0014(5)
N1 0.033(5) 0.040(5) 0.049(6) 0.006(5) 0.021(5) 0.008(4)
C1 0.031(7) 0.059(8) 0.058(8) -0.011(7) 0.004(6) -0.016(6)
Tm2 0.0330(3) 0.0222(2) 0.0453(3) 0.0044(2) 0.0233(2) 0.00436(19)
Ga2 0.0320(6) 0.0256(6) 0.0442(7) 0.0000(5) 0.0169(6) 0.0007(5)
N2 0.032(5) 0.024(5) 0.064(7) 0.001(4) 0.019(5) 0.002(4)
C2 0.040(7) 0.057(8) 0.054(8) -0.018(6) 0.010(6) -0.016(6)
N3 0.053(7) 0.031(5) 0.064(7) 0.013(5) 0.004(6) 0.002(5)
C3 0.028(6) 0.033(6) 0.056(8) 0.007(5) 0.017(6) 0.001(5)
N4 0.035(5) 0.029(5) 0.039(5) -0.005(4) 0.020(4) 0.000(4)
C4 0.029(6) 0.026(6) 0.075(9) 0.000(6) 0.026(6) 0.004(5)
N5 0.037(5) 0.031(5) 0.054(6) -0.007(4) 0.014(5) -0.007(4)
C5 0.060(8) 0.050(8) 0.068(9) -0.006(7) 0.046(7) -0.004(7)
N6 0.042(6) 0.044(6) 0.092(9) -0.018(6) 0.033(6) -0.002(5)
C6 0.072(10) 0.035(8) 0.136(16) 0.025(9) 0.055(11) 0.029(7)
N7 0.029(5) 0.034(5) 0.047(6) -0.001(4) 0.018(4) 0.002(4)
C7 0.074(11) 0.066(10) 0.139(17) 0.059(11) 0.060(11) 0.045(9)
N8 0.024(5) 0.032(5) 0.043(5) 0.003(4) 0.006(4) 0.008(4)
C8 0.055(9) 0.060(9) 0.089(11) 0.034(8) 0.038(8) 0.028(7)
N9 0.032(5) 0.017(4) 0.048(6) 0.013(4) 0.020(4) 0.005(4)
C9 0.033(6) 0.047(7) 0.048(7) 0.004(6) 0.016(6) -0.006(5)
N10 0.051(6) 0.036(5) 0.048(6) 0.004(5) 0.015(5) -0.004(5)
C10 0.057(8) 0.042(7) 0.064(9) 0.017(6) -0.004(7) -0.010(6)
N11 0.032(5) 0.037(5) 0.039(5) 0.003(4) 0.016(4) 0.001(4)
C11 0.050(8) 0.086(11) 0.068(10) -0.002(8) 0.020(8) -0.018(8)
N12 0.033(6) 0.053(7) 0.075(8) 0.020(6) 0.025(5) 0.011(5)
C12 0.085(7) 0.096(8) 0.086(7) 0.020(6) 0.020(6) 0.013(6)
C13 0.131(18) 0.121(17) 0.091(14) 0.019(12) 0.033(13) -0.056(14)
C14 0.187(14) 0.191(14) 0.185(14) 0.007(5) 0.031(5) -0.005(5)
C15 0.040(6) 0.042(6) 0.025(6) -0.001(5) 0.009(5) -0.002(5)
C16 0.033(6) 0.030(6) 0.054(7) -0.002(5) 0.021(6) -0.001(5)
C17 0.046(7) 0.050(8) 0.061(9) 0.005(6) 0.029(7) 0.005(6)
C18 0.065(10) 0.077(10) 0.057(9) -0.003(8) 0.024(8) 0.018(8)
C19 0.094(11) 0.066(9) 0.034(7) 0.002(7) 0.027(7) 0.017(8)
C20 0.072(10) 0.052(8) 0.058(9) 0.001(7) 0.021(8) 0.011(7)
C21 0.049(8) 0.070(9) 0.062(9) 0.027(7) 0.035(7) 0.014(7)
C22 0.085(7) 0.097(8) 0.092(8) 0.021(6) 0.017(6) -0.005(6)
C23 0.048(7) 0.046(7) 0.041(7) 0.002(6) 0.016(6) 0.008(6)
C24 0.158(19) 0.074(11) 0.055(10) 0.006(8) 0.053(12) 0.037(12)
C25 0.094(8) 0.101(8) 0.093(8) 0.011(6) 0.020(6) 0.016(6)
C26 0.101(8) 0.087(8) 0.082(7) 0.007(6) 0.009(6) 0.001(6)
C27 0.046(7) 0.021(6) 0.067(9) -0.010(6) 0.025(6) 0.002(5)
C28 0.028(6) 0.026(5) 0.058(8) -0.007(5) 0.026(6) 0.000(4)
C29 0.062(8) 0.020(6) 0.058(8) 0.007(5) 0.015(7) 0.005(5)
C30 0.053(8) 0.046(8) 0.069(9) 0.021(7) 0.024(7) -0.005(6)
C31 0.062(9) 0.059(9) 0.067(10) 0.034(8) 0.014(8) 0.000(7)
C32 0.132(16) 0.052(10) 0.066(11) 0.014(8) -0.027(11) -0.041(10)
C33 0.142(18) 0.028(8) 0.115(16) 0.005(9) 0.000(13) -0.019(9)
C34 0.106(13) 0.029(7) 0.072(10) 0.005(7) 0.000(9) -0.001(7)
C35 0.124(15) 0.058(10) 0.067(10) 0.021(8) 0.053(10) 0.025(9)
C36 0.178(13) 0.180(13) 0.182(13) -0.006(5) 0.028(5) 0.002(5)
C37 0.150(11) 0.148(11) 0.151(11) -0.002(7) 0.040(7) 0.005(7)
C38 0.093(7) 0.065(7) 0.082(7) 0.002(6) 0.008(6) 0.002(6)
C39 0.118(9) 0.097(8) 0.104(8) 0.001(6) 0.020(6) 0.010(6)
C40 0.121(9) 0.099(9) 0.108(9) 0.003(6) 0.010(6) -0.004(6)
C41 0.031(6) 0.025(5) 0.054(7) -0.017(5) 0.027(5) -0.006(4)
C42 0.043(7) 0.032(6) 0.043(7) -0.005(5) 0.030(6) 0.001(5)
C43 0.050(8) 0.036(7) 0.067(9) 0.010(6) 0.023(7) -0.012(6)
C44 0.052(8) 0.055(8) 0.048(8) -0.011(6) 0.033(6) -0.020(6)
C45 0.043(7) 0.057(9) 0.068(9) -0.017(7) 0.036(7) -0.010(6)
C46 0.031(6) 0.038(6) 0.048(7) -0.007(5) 0.024(6) 0.002(5)
C47 0.066(8) 0.017(5) 0.043(7) 0.000(5) 0.023(6) -0.004(5)
C48 0.071(9) 0.026(6) 0.058(8) -0.004(6) 0.020(7) -0.003(6)
C49 0.061(8) 0.036(7) 0.055(8) 0.003(6) 0.022(7) 0.003(6)
C50 0.041(7) 0.037(6) 0.059(8) -0.011(6) 0.026(6) 0.007(5)
C51 0.040(7) 0.062(9) 0.089(11) -0.025(8) 0.016(7) 0.014(6)
C52 0.045(8) 0.042(7) 0.087(11) -0.019(7) 0.022(7) -0.002(6)
C53 0.049(8) 0.051(8) 0.060(9) -0.016(6) 0.029(7) -0.019(6)
C54 0.045(8) 0.061(9) 0.085(11) 0.015(8) 0.014(8) -0.022(7)
C55 0.041(8) 0.073(10) 0.065(9) -0.023(8) 0.010(7) 0.009(7)
C56 0.041(8) 0.077(10) 0.099(12) -0.034(9) 0.030(8) 0.000(7)
C57 0.084(11) 0.078(11) 0.057(9) -0.011(8) 0.042(8) -0.002(8)
C58 0.072(10) 0.051(8) 0.052(8) -0.009(7) 0.015(7) 0.023(7)
C59 0.026(6) 0.071(9) 0.059(8) 0.004(7) 0.021(6) -0.004(6)
C60 0.048(8) 0.069(9) 0.051(8) 0.013(7) 0.013(7) 0.018(7)
C61 0.032(6) 0.036(6) 0.074(9) -0.009(6) 0.026(6) -0.006(5)
C62 0.063(9) 0.063(9) 0.093(12) -0.046(9) 0.036(9) -0.032(8)
C63 0.063(10) 0.054(9) 0.155(18) -0.056(11) 0.051(11) -0.043(8)
C64 0.075(11) 0.046(9) 0.146(17) -0.033(10) 0.076(12) -0.024(8)
C65 0.054(8) 0.039(7) 0.083(10) 0.006(7) 0.041(8) 0.008(6)
C66 0.038(7) 0.032(6) 0.055(8) -0.010(5) 0.027(6) 0.000(5)
C67 0.086(7) 0.095(8) 0.097(8) -0.009(6) 0.021(6) -0.022(6)
C68 0.16(2) 0.129(18) 0.105(16) -0.030(14) 0.040(15) 0.080(16)
C69 0.110(9) 0.119(9) 0.114(9) -0.013(6) 0.026(6) 0.010(6)
C70 0.037(7) 0.051(7) 0.047(7) 0.006(6) 0.023(6) 0.013(5)
C71 0.053(8) 0.038(7) 0.072(10) -0.018(7) 0.008(7) -0.003(6)
C72 0.063(9) 0.076(10) 0.058(9) 0.010(7) 0.031(7) 0.022(8)
C73 0.027(6) 0.045(7) 0.037(6) 0.004(5) 0.011(5) 0.006(5)
C74 0.032(6) 0.041(7) 0.043(7) 0.004(5) 0.019(5) 0.003(5)
C75 0.039(7) 0.040(7) 0.071(9) 0.000(6) 0.018(7) -0.002(5)
C76 0.075(10) 0.065(9) 0.044(8) 0.008(7) 0.029(7) -0.009(8)
C77 0.091(11) 0.065(9) 0.040(8) -0.006(7) 0.040(8) -0.011(8)
C78 0.064(9) 0.052(8) 0.052(8) 0.001(6) 0.026(7) 0.002(7)
C79 0.044(8) 0.076(10) 0.073(10) -0.029(8) 0.042(7) -0.018(7)
C80 0.050(7) 0.040(7) 0.054(8) 0.009(6) 0.022(6) -0.002(6)
C81 0.084(7) 0.092(8) 0.089(7) -0.016(6) 0.017(6) 0.005(6)
C82 0.17(2) 0.073(12) 0.043(9) -0.014(8) 0.030(11) -0.028(12)
C83 0.139(17) 0.070(11) 0.060(10) -0.004(8) 0.021(11) 0.024(11)
C84 0.082(13) 0.119(16) 0.101(15) -0.055(13) 0.027(12) -0.033(12)
C85 0.037(6) 0.027(6) 0.053(7) 0.009(5) 0.023(6) 0.000(5)
C86 0.052(7) 0.027(6) 0.048(7) 0.006(5) 0.023(6) -0.002(5)
C87 0.028(6) 0.029(6) 0.052(7) 0.006(5) 0.029(5) 0.002(4)
C88 0.031(6) 0.039(6) 0.048(7) 0.013(5) 0.023(5) 0.008(5)
C89 0.044(7) 0.051(8) 0.053(8) 0.021(6) 0.029(6) 0.010(6)
C90 0.044(7) 0.057(8) 0.047(8) 0.007(6) 0.024(6) 0.019(6)
C91 0.046(7) 0.038(7) 0.054(8) 0.000(6) 0.015(6) 0.018(5)
C92 0.040(6) 0.027(5) 0.038(6) 0.001(5) 0.029(5) 0.005(5)
C93 0.050(7) 0.030(6) 0.064(8) 0.017(6) 0.025(6) -0.008(5)
C94 0.051(8) 0.052(8) 0.064(9) 0.022(7) 0.017(7) 0.003(6)
C95 0.053(8) 0.056(8) 0.058(9) 0.017(7) 0.013(7) -0.012(6)
C96 0.047(7) 0.026(6) 0.045(7) 0.002(5) 0.027(6) 0.008(5)
C97 0.062(8) 0.028(6) 0.055(8) -0.002(5) 0.026(7) -0.001(6)
C98 0.074(9) 0.029(6) 0.048(8) 0.008(5) 0.012(7) 0.003(6)
C99 0.066(9) 0.023(6) 0.084(11) -0.018(6) 0.016(8) -0.002(6)
C100 0.073(10) 0.042(8) 0.074(10) -0.019(7) 0.036(8) 0.003(7)
C101 0.071(10) 0.061(10) 0.077(11) -0.013(8) 0.024(9) 0.009(8)
C102 0.145(18) 0.057(11) 0.085(13) -0.019(10) 0.008(12) 0.038(11)
C103 0.106(8) 0.070(7) 0.084(7) -0.003(6) 0.007(6) 0.010(6)
C104 0.158(18) 0.022(7) 0.081(12) -0.009(7) 0.009(12) 0.009(9)
C105 0.122(15) 0.048(9) 0.086(12) -0.012(8) 0.073(11) -0.010(9)
C106 0.132(10) 0.128(10) 0.124(10) 0.000(6) 0.038(7) -0.002(6)
C107 0.153(12) 0.150(12) 0.158(12) 0.017(7) 0.025(7) 0.000(7)
C108 0.114(8) 0.091(8) 0.094(8) -0.006(6) 0.010(6) 0.010(6)
C109 0.137(10) 0.105(9) 0.121(9) -0.006(6) 0.011(7) 0.012(6)
C110 0.135(9) 0.108(9) 0.115(9) 0.004(6) 0.019(7) -0.009(6)
C111 0.045(7) 0.042(7) 0.062(9) 0.009(6) 0.018(6) 0.019(6)
C112 0.047(8) 0.054(8) 0.083(11) -0.015(8) -0.004(8) 0.031(7)
C113 0.032(7) 0.071(9) 0.065(9) 0.025(7) 0.012(6) 0.005(6)
C114 0.039(8) 0.078(10) 0.088(11) 0.026(9) 0.030(8) 0.018(7)
C115 0.070(10) 0.052(8) 0.072(10) 0.010(7) 0.032(8) -0.020(7)
C116 0.053(8) 0.067(9) 0.051(8) 0.003(7) 0.028(7) 0.007(7)

loop_
_atom_type_symbol
_atom_type_description
_atom_type_scat_dispersion_real
_atom_type_scat_dispersion_imag
_atom_type_scat_source
C C 0.0033 0.0016 'International Tables Vol C Tables 4.2.6.8 and 6.1.1.4'
H H 0.0000 0.0000 'International Tables Vol C Tables 4.2.6.8 and 6.1.1.4'
N N 0.0061 0.0033 'International Tables Vol C Tables 4.2.6.8 and 6.1.1.4'
Ga Ga 0.2307 1.6083 'International Tables Vol C Tables 4.2.6.8 and 6.1.1.4'
Tm Tm -0.3139 5.2483 'International Tables Vol C Tables 4.2.6.8 and 6.1.1.4'
O O 0.0106 0.0060 'International Tables Vol C Tables 4.2.6.8 and 6.1.1.4'

loop_
_geom_angle_atom_site_label_1
_geom_angle_atom_site_label_2
_geom_angle_atom_site_label_3
_geom_angle
_geom_angle_site_symmetry_1
_geom_angle_site_symmetry_3
_geom_angle_publ_flag
N3 Tm1 N4 85.1(4) . . ?
N3 Tm1 N5 92.2(4) . . ?
N4 Tm1 N5 94.4(3) . . ?
N3 Tm1 N6 128.3(4) . . ?
N4 Tm1 N6 142.9(4) . . ?
N5 Tm1 N6 71.4(3) . . ?
N3 Tm1 C27 34.7(4) . . ?
N4 Tm1 C27 61.1(4) . . ?
N5 Tm1 C27 116.8(3) . . ?
N6 Tm1 C27 156.0(4) . . ?
N3 Tm1 C28 62.4(4) . . ?
N4 Tm1 C28 33.3(4) . . ?
N5 Tm1 C28 117.4(3) . . ?
N6 Tm1 C28 167.5(3) . . ?
C27 Tm1 C28 30.5(4) . . ?
N3 Tm1 Ga1 109.6(3) . . ?
N4 Tm1 Ga1 97.6(2) . . ?
N5 Tm1 Ga1 155.9(2) . . ?
N6 Tm1 Ga1 86.7(2) . . ?
C27 Tm1 Ga1 87.3(3) . . ?
C28 Tm1 Ga1 82.9(2) . . ?
N2 Ga1 N1 84.8(4) . . ?
N2 Ga1 Tm1 141.0(3) . . ?
N1 Ga1 Tm1 134.2(3) . . ?
C119 O1 C118 111.9(19) . . ?
C1 N1 C3 116.5(9) . . ?
C1 N1 Ga1 111.8(7) . . ?
C3 N1 Ga1 130.9(8) . . ?
C2 C1 N1 114.5(10) . . ?
N10 Tm2 N9 83.7(3) . . ?
N10 Tm2 N11 92.8(3) . . ?
N9 Tm2 N11 94.9(3) . . ?
N10 Tm2 N12 128.7(4) . . ?
N9 Tm2 N12 144.2(4) . . ?
N11 Tm2 N12 71.6(3) . . ?
N10 Tm2 C86 33.8(4) . . ?
N9 Tm2 C86 60.8(3) . . ?
N11 Tm2 C86 117.3(3) . . ?
N12 Tm2 C86 154.8(4) . . ?
N10 Tm2 C85 61.2(4) . . ?
N9 Tm2 C85 33.0(3) . . ?
N11 Tm2 C85 117.6(3) . . ?
N12 Tm2 C85 167.8(3) . . ?
C86 Tm2 C85 30.4(3) . . ?
N10 Tm2 Ga2 109.5(3) . . ?
N9 Tm2 Ga2 97.3(2) . . ?
N11 Tm2 Ga2 155.6(2) . . ?
N12 Tm2 Ga2 86.3(2) . . ?
C86 Tm2 Ga2 87.1(3) . . ?
C85 Tm2 Ga2 83.0(2) . . ?
N7 Ga2 N8 84.9(4) . . ?
N7 Ga2 Tm2 133.3(3) . . ?
N8 Ga2 Tm2 141.8(3) . . ?
C123 O2 C122 123(2) . . ?
C2 N2 C15 117.7(9) . . ?
C2 N2 Ga1 110.9(7) . . ?
C15 N2 Ga1 130.9(7) . . ?
C1 C2 N2 117.9(11) . . ?
C125 O3 C127 115.1(10) . . ?
C29 N3 C27 119.3(10) . . ?
C29 N3 Tm1 152.3(9) . . ?
C27 N3 Tm1 87.3(6) . . ?
C4 C3 N1 120.1(10) . . ?
C4 C3 C8 120.8(11) . . ?
N1 C3 C8 119.1(11) . . ?
C129 O4 C131 115.2(11) . . ?
C28 N4 C41 118.5(8) . . ?
C28 N4 Tm1 88.8(6) . . ?
C41 N4 Tm1 148.6(7) . . ?
C3 C4 C5 117.0(11) . . ?
C3 C4 C9 121.7(10) . . ?
C5 C4 C9 121.3(12) . . ?
C53 N5 C55 108.9(10) . . ?
C53 N5 C54 107.4(10) . . ?
C55 N5 C54 108.7(11) . . ?
C53 N5 Tm1 111.1(7) . . ?
C55 N5 Tm1 112.0(7) . . ?
C54 N5 Tm1 108.6(8) . . ?
C6 C5 C4 122.2(13) . . ?
C56 N6 C58 112.9(12) . . ?
C56 N6 C57 106.9(11) . . ?
C58 N6 C57 107.0(10) . . ?
C56 N6 Tm1 108.0(7) . . ?
C58 N6 Tm1 109.3(7) . . ?
C57 N6 Tm1 112.7(8) . . ?
C5 C6 C7 119.8(13) . . ?
C59 N7 C61 115.3(9) . . ?
C59 N7 Ga2 111.8(7) . . ?
C61 N7 Ga2 132.0(8) . . ?
C8 C7 C6 121.6(14) . . ?
C60 N8 C73 118.6(9) . . ?
C60 N8 Ga2 111.0(8) . . ?
C73 N8 Ga2 130.2(7) . . ?
C7 C8 C3 118.6(14) . . ?
C7 C8 C12 120.6(14) . . ?
C3 C8 C12 120.4(12) . . ?
C85 N9 C87 116.8(8) . . ?
C85 N9 Tm2 90.5(6) . . ?
C87 N9 Tm2 149.0(7) . . ?
C11 C9 C4 115.8(11) . . ?
C11 C9 C10 109.5(11) . . ?
C4 C9 C10 110.6(10) . . ?
C86 N10 C99 119.5(10) . . ?
C86 N10 Tm2 89.7(6) . . ?
C99 N10 Tm2 148.7(8) . . ?
C111 N11 C113 109.4(10) . . ?
C111 N11 C112 105.9(9) . . ?
C113 N11 C112 110.2(10) . . ?
C111 N11 Tm2 111.8(6) . . ?
C113 N11 Tm2 111.6(7) . . ?
C112 N11 Tm2 107.7(7) . . ?
C115 N12 C114 111.1(11) . . ?
C115 N12 C116 107.7(10) . . ?
C114 N12 C116 107.7(10) . . ?
C115 N12 Tm2 108.6(7) . . ?
C114 N12 Tm2 108.0(8) . . ?
C116 N12 Tm2 113.8(7) . . ?
C8 C12 C13 114.8(15) . . ?
C8 C12 C14 110.5(19) . . ?
C13 C12 C14 100.5(17) . . ?
C16 C15 C20 119.0(10) . . ?
C16 C15 N2 120.7(9) . . ?
C20 C15 N2 120.2(11) . . ?
C17 C16 C15 120.0(11) . . ?
C17 C16 C21 120.3(11) . . ?
C15 C16 C21 119.7(10) . . ?
C18 C17 C16 121.5(13) . . ?
C17 C18 C19 117.8(13) . . ?
C18 C19 C20 123.4(13) . . ?
C19 C20 C15 118.3(13) . . ?
C19 C20 C24 121.2(13) . . ?
C15 C20 C24 120.5(12) . . ?
C22 C21 C16 112.2(13) . . ?
C22 C21 C23 110.5(12) . . ?
C16 C21 C23 114.2(10) . . ?
C25 C24 C26 110.2(14) . . ?
C25 C24 C20 110.7(15) . . ?
C26 C24 C20 110.6(15) . . ?
C28 C27 N3 124.3(11) . . ?
C28 C27 Tm1 75.4(6) . . ?
N3 C27 Tm1 58.0(5) . . ?
C27 C28 N4 122.9(10) . . ?
C27 C28 Tm1 74.1(6) . . ?
N4 C28 Tm1 57.9(5) . . ?
C34 C29 N3 120.8(12) . . ?
C34 C29 C30 119.4(12) . . ?
N3 C29 C30 119.7(11) . . ?
C31 C30 C29 119.0(13) . . ?
C31 C30 C35 120.2(14) . . ?
C29 C30 C35 120.8(11) . . ?
C32 C31 C30 122.2(15) . . ?
C31 C32 C33 119.0(14) . . ?
C32 C33 C34 120.6(15) . . ?
C29 C34 C33 119.6(15) . . ?
C29 C34 C38 121.8(13) . . ?
C33 C34 C38 118.7(14) . . ?
C36 C35 C37 105.8(19) . . ?
C36 C35 C30 112.5(17) . . ?
C37 C35 C30 111.4(16) . . ?
C34 C38 C39 109.7(16) . . ?
C34 C38 C40 112.1(16) . . ?
C39 C38 C40 114.4(16) . . ?
C46 C41 C42 119.6(11) . . ?
C46 C41 N4 120.0(10) . . ?
C42 C41 N4 120.4(9) . . ?
C43 C42 C41 119.2(10) . . ?
C43 C42 C47 117.8(10) . . ?
C41 C42 C47 123.0(10) . . ?
C44 C43 C42 122.9(12) . . ?
C43 C44 C45 117.2(11) . . ?
C44 C45 C46 122.1(11) . . ?
C41 C46 C45 118.7(11) . . ?
C41 C46 C50 124.5(10) . . ?
C45 C46 C50 116.5(10) . . ?
C48 C47 C42 110.8(10) . . ?
C48 C47 C49 109.9(9) . . ?
C42 C47 C49 113.3(10) . . ?
C46 C50 C52 110.3(11) . . ?
C46 C50 C51 112.6(10) . . ?
C52 C50 C51 110.9(9) . . ?
N5 C55 C56 111.6(11) . . ?
C55 C56 N6 112.2(12) . . ?
C60 C59 N7 115.8(10) . . ?
C59 C60 N8 116.4(12) . . ?
C66 C61 C62 120.6(11) . . ?
C66 C61 N7 119.6(10) . . ?
C62 C61 N7 119.8(12) . . ?
C63 C62 C61 117.4(14) . . ?
C63 C62 C67 120.1(13) . . ?
C61 C62 C67 122.4(13) . . ?
C64 C63 C62 123.2(14) . . ?
C63 C64 C65 119.3(13) . . ?
C64 C65 C66 121.5(14) . . ?
C61 C66 C65 117.6(11) . . ?
C61 C66 C70 121.8(10) . . ?
C65 C66 C70 120.6(11) . . ?
C68 C67 C62 111.6(16) . . ?
C68 C67 C69 108.7(16) . . ?
C62 C67 C69 108.4(16) . . ?
C66 C70 C72 116.2(11) . . ?
C66 C70 C71 110.7(10) . . ?
C72 C70 C71 109.5(10) . . ?
C74 C73 C78 119.8(11) . . ?
C74 C73 N8 120.2(10) . . ?
C78 C73 N8 120.0(11) . . ?
C73 C74 C75 118.8(11) . . ?
C73 C74 C79 121.6(10) . . ?
C75 C74 C79 119.6(11) . . ?
C76 C75 C74 121.2(12) . . ?
C75 C76 C77 118.9(12) . . ?
C76 C77 C78 122.0(12) . . ?
C77 C78 C73 119.3(12) . . ?
C77 C78 C82 120.7(12) . . ?
C73 C78 C82 120.0(12) . . ?
C81 C79 C80 111.6(11) . . ?
C81 C79 C74 112.0(12) . . ?
C80 C79 C74 115.6(9) . . ?
C78 C82 C83 112.5(16) . . ?
C78 C82 C84 109.5(15) . . ?
C83 C82 C84 109.5(13) . . ?
C86 C85 N9 122.3(10) . . ?
C86 C85 Tm2 74.1(6) . . ?
N9 C85 Tm2 56.5(5) . . ?
C85 C86 N10 122.2(11) . . ?
C85 C86 Tm2 75.4(7) . . ?
N10 C86 Tm2 56.5(5) . . ?
C92 C87 N9 120.0(9) . . ?
C92 C87 C88 117.5(10) . . ?
N9 C87 C88 122.5(9) . . ?
C89 C88 C87 119.2(11) . . ?
C89 C88 C93 118.6(10) . . ?
C87 C88 C93 122.0(10) . . ?
C88 C89 C90 123.5(11) . . ?
C89 C90 C91 118.2(11) . . ?
C90 C91 C92 121.1(12) . . ?
C91 C92 C87 120.1(10) . . ?
C91 C92 C96 117.5(10) . . ?
C87 C92 C96 122.4(9) . . ?
C88 C93 C94 111.3(11) . . ?
C88 C93 C95 112.2(10) . . ?
C94 C93 C95 111.3(10) . . ?
C97 C96 C92 113.2(10) . . ?
C97 C96 C98 109.8(9) . . ?
C92 C96 C98 110.1(9) . . ?
C100 C99 C104 122.6(12) . . ?
C100 C99 N10 122.3(12) . . ?
C104 C99 N10 114.9(13) . . ?
C99 C100 C101 118.3(14) . . ?
C99 C100 C105 120.3(11) . . ?
C101 C100 C105 121.3(14) . . ?
C102 C101 C100 122.7(16) . . ?
C101 C102 C103 117.2(16) . . ?
C102 C103 C104 125.1(18) . . ?
C103 C104 C99 113.7(16) . . ?
C103 C104 C108 121.0(16) . . ?
C99 C104 C108 125.3(14) . . ?
C107 C105 C106 109.0(18) . . ?
C107 C105 C100 110.0(16) . . ?
C106 C105 C100 115.1(14) . . ?
C104 C108 C110 109.4(18) . . ?
C104 C108 C109 112.2(18) . . ?
C110 C108 C109 113.9(19) . . ?
C114 C113 N11 111.3(11) . . ?
C113 C114 N12 112.2(11) . . ?
O1 C118 C117 113(3) . . ?
O1 C119 C120 111(2) . . ?
O2 C122 C121 115(2) . . ?
O2 C123 C124 122(2) . . ?
O3 C125 C126 111.5(10) . . ?
O3 C127 C128 111.1(10) . . ?
O4 C129 C130 110.9(10) . . ?
O4 C131 C132 110.8(10) . . ?

loop_
_geom_bond_atom_site_label_1
_geom_bond_atom_site_label_2
_geom_bond_distance
_geom_bond_site_symmetry_2
_geom_bond_publ_flag
Tm1 N3 2.163(10) . ?
Tm1 N4 2.171(8) . ?
Tm1 N5 2.481(9) . ?
Tm1 N6 2.512(10) . ?
Tm1 C27 2.547(11) . ?
Tm1 C28 2.563(10) . ?
Tm1 Ga1 2.9742(16) . ?
Ga1 N2 1.904(9) . ?
Ga1 N1 1.911(9) . ?
O1 C119 1.415(8) . ?
O1 C118 1.419(8) . ?
N1 C1 1.397(15) . ?
N1 C3 1.426(14) . ?
C1 C2 1.349(17) . ?
Tm2 N10 2.143(9) . ?
Tm2 N9 2.156(8) . ?
Tm2 N11 2.482(9) . ?
Tm2 N12 2.506(10) . ?
Tm2 C86 2.570(11) . ?
Tm2 C85 2.585(10) . ?
Tm2 Ga2 2.9769(16) . ?
Ga2 N7 1.899(8) . ?
Ga2 N8 1.932(9) . ?
O2 C123 1.417(8) . ?
O2 C122 1.417(8) . ?
N2 C2 1.378(14) . ?
N2 C15 1.439(13) . ?
O3 C125 1.414(8) . ?
O3 C127 1.420(8) . ?
N3 C29 1.406(14) . ?
N3 C27 1.452(15) . ?
C3 C4 1.394(17) . ?
C3 C8 1.458(17) . ?
O4 C129 1.414(8) . ?
O4 C131 1.420(8) . ?
N4 C28 1.409(14) . ?
N4 C41 1.420(14) . ?
C4 C5 1.421(16) . ?
C4 C9 1.519(17) . ?
N5 C53 1.467(15) . ?
N5 C55 1.475(15) . ?
N5 C54 1.475(15) . ?
C5 C6 1.36(2) . ?
N6 C56 1.491(16) . ?
N6 C58 1.494(17) . ?
N6 C57 1.507(18) . ?
C6 C7 1.41(2) . ?
N7 C59 1.391(16) . ?
N7 C61 1.443(14) . ?
C7 C8 1.34(2) . ?
N8 C60 1.375(15) . ?
N8 C73 1.435(14) . ?
C8 C12 1.48(2) . ?
N9 C85 1.408(14) . ?
N9 C87 1.421(14) . ?
C9 C11 1.511(18) . ?
C9 C10 1.537(16) . ?
N10 C86 1.429(15) . ?
N10 C99 1.455(15) . ?
N11 C111 1.478(15) . ?
N11 C113 1.489(15) . ?
N11 C112 1.491(15) . ?
N12 C115 1.492(17) . ?
N12 C114 1.493(15) . ?
N12 C116 1.502(16) . ?
C12 C13 1.491(8) . ?
C12 C14 1.504(8) . ?
C15 C16 1.403(16) . ?
C15 C20 1.404(17) . ?
C16 C17 1.393(15) . ?
C16 C21 1.538(17) . ?
C17 C18 1.369(18) . ?
C18 C19 1.38(2) . ?
C19 C20 1.384(18) . ?
C20 C24 1.56(2) . ?
C21 C22 1.50(2) . ?
C21 C23 1.547(17) . ?
C24 C25 1.54(3) . ?
C24 C26 1.55(2) . ?
C27 C28 1.344(16) . ?
C29 C34 1.383(18) . ?
C29 C30 1.424(18) . ?
C30 C31 1.383(17) . ?
C30 C35 1.51(2) . ?
C31 C32 1.36(2) . ?
C32 C33 1.40(2) . ?
C33 C34 1.41(2) . ?
C34 C38 1.49(2) . ?
C35 C36 1.498(8) . ?
C35 C37 1.499(8) . ?
C38 C39 1.51(2) . ?
C38 C40 1.54(2) . ?
C41 C46 1.391(14) . ?
C41 C42 1.400(15) . ?
C42 C43 1.386(16) . ?
C42 C47 1.526(14) . ?
C43 C44 1.376(17) . ?
C44 C45 1.385(18) . ?
C45 C46 1.410(18) . ?
C46 C50 1.509(16) . ?
C47 C48 1.523(16) . ?
C47 C49 1.536(17) . ?
C50 C52 1.533(17) . ?
C50 C51 1.568(16) . ?
C55 C56 1.481(19) . ?
C59 C60 1.370(17) . ?
C61 C66 1.395(17) . ?
C61 C62 1.403(17) . ?
C62 C63 1.39(2) . ?
C62 C67 1.54(2) . ?
C63 C64 1.34(2) . ?
C64 C65 1.36(2) . ?
C65 C66 1.412(16) . ?
C66 C70 1.510(17) . ?
C67 C68 1.48(3) . ?
C67 C69 1.58(3) . ?
C70 C72 1.520(17) . ?
C70 C71 1.549(16) . ?
C73 C74 1.384(16) . ?
C73 C78 1.394(16) . ?
C74 C75 1.416(16) . ?
C74 C79 1.528(16) . ?
C75 C76 1.361(18) . ?
C76 C77 1.371(19) . ?
C77 C78 1.381(18) . ?
C78 C82 1.53(2) . ?
C79 C81 1.492(8) . ?
C79 C80 1.503(7) . ?
C82 C83 1.54(2) . ?
C82 C84 1.56(3) . ?
C85 C86 1.353(16) . ?
C87 C92 1.403(14) . ?
C87 C88 1.436(14) . ?
C88 C89 1.361(17) . ?
C88 C93 1.514(16) . ?
C89 C90 1.368(18) . ?
C90 C91 1.380(17) . ?
C91 C92 1.400(15) . ?
C92 C96 1.537(14) . ?
C93 C94 1.529(17) . ?
C93 C95 1.554(16) . ?
C96 C97 1.506(17) . ?
C96 C98 1.538(16) . ?
C99 C100 1.35(2) . ?
C99 C104 1.43(2) . ?
C100 C101 1.405(18) . ?
C100 C105 1.50(2) . ?
C101 C102 1.35(2) . ?
C102 C103 1.36(2) . ?
C103 C104 1.41(2) . ?
C104 C108 1.50(2) . ?
C105 C107 1.493(8) . ?
C105 C106 1.500(8) . ?
C108 C110 1.52(3) . ?
C108 C109 1.53(3) . ?
C113 C114 1.479(19) . ?
C117 C118 1.501(8) . ?
C119 C120 1.493(8) . ?
C121 C122 1.494(8) . ?
C123 C124 1.499(8) . ?
C125 C126 1.491(8) . ?
C127 C128 1.496(8) . ?
C129 C130 1.497(8) . ?
C131 C132 1.497(8) . ?
